data_4115634
loop_
_publ_author_name
'Shu-Li You'
'Xia-Zhen Zhu'
'Yu-Mei Luo'
'Xue-Long Hou'
'Li-Xin Dai'

_publ_section_title
;
 Highly Regio- and Enantioselective Pd-Catalyzed Allylic Alkylation and
 Amination of Monosubstituted Allylic Acetates with Novel Ferrocene
 P,N-Ligands
;
_journal_name_full 'Journal of the American Chemical Society'
_journal_page_first 7471
_journal_page_last 7472
_journal_paper_doi 10.1021/ja016121w
_journal_volume 123
_journal_year 2001
_chemical_formula_sum 'C40 H41 Fe N2 O3 P'
_space_group_IT_number 19
_symmetry_cell_setting orthorhombic
_symmetry_Int_Tables_number 19
_symmetry_space_group_name_Hall 'P 2ac 2ab'
_symmetry_space_group_name_H-M 'P 21 21 21'
_audit_creation_date 'Mon Sep 19 14:19:36 2000'
_audit_creation_method 'from TEXRAY.INF file'
_cell_angle_alpha 90
_cell_angle_beta 90
_cell_angle_gamma 90
_cell_formula_units_Z 4.00
_cell_length_a 13.701(3)
_cell_length_b 19.894(2)
_cell_length_c 13.366(3)
_cell_measurement_reflns_used 19
_cell_measurement_temperature 20.0
_cell_measurement_theta_max 21.77
_cell_measurement_theta_min 18.54
_cell_volume 3643.1(12)
_computing_cell_refinement 'MSC/AFC Diffractometer Control'
_computing_data_collection 'MSC/AFC Diffractometer Control'
_computing_data_reduction 'teXsan: PROCESS (MSC)'
_computing_publication_material 'teXsan: FINISH (MSC)'
_computing_structure_refinement 'teXsan: LS (MSC)'
_diffrn_ambient_temperature 20.0
_diffrn_measurement_device AFC7R
_diffrn_measurement_method 'omega/2-theta scans'
_diffrn_orient_matrix_UB_11 -0.06043
_diffrn_orient_matrix_UB_12 -0.00781
_diffrn_orient_matrix_UB_13 0.04030
_diffrn_orient_matrix_UB_21 -0.04080
_diffrn_orient_matrix_UB_22 0.00756
_diffrn_orient_matrix_UB_23 -0.06101
_diffrn_orient_matrix_UB_31 0.00335
_diffrn_orient_matrix_UB_32 -0.04908
_diffrn_orient_matrix_UB_33 -0.01586
_diffrn_radiation_monochromator graphite
_diffrn_radiation_source 'X-ray tube'
_diffrn_radiation_type MoKalpha
_diffrn_radiation_wavelength 0.7107
_diffrn_reflns_av_R_equivalents 0.00
_diffrn_reflns_limit_h_max 16
_diffrn_reflns_limit_h_min 0
_diffrn_reflns_limit_k_max 25
_diffrn_reflns_limit_k_min 0
_diffrn_reflns_limit_l_max 17
_diffrn_reflns_limit_l_min 0
_diffrn_reflns_number 3971
_diffrn_reflns_theta_max 27.4860
_diffrn_standards_decay_% -0.52
_diffrn_standards_interval_count 200
_diffrn_standards_number 3
_exptl_absorpt_coefficient_mu_cm 4.961
_exptl_absorpt_correction_T_max 1.000
_exptl_absorpt_correction_T_min 0.915
_exptl_absorpt_correction_type empirical
_exptl_absorpt_process_details psi-scan
_exptl_crystal_colour yellow
_exptl_crystal_density_diffrn 1.248
_exptl_crystal_description prismatic
_exptl_crystal_F_000 1440.00
_exptl_crystal_size_max 0.300
_exptl_crystal_size_min 0.200
_refine_diff_density_max -0.19260
_refine_diff_density_min 0.23940
_refine_ls_extinction_coef 1.79138
_refine_ls_extinction_method Zachariasen_type_2_gaussian_isotropic
_refine_ls_goodness_of_fit_obs 1.440
_refine_ls_matrix_type full
_refine_ls_number_parameters 425
_refine_ls_number_reflns 3031
_refine_ls_number_restraints 0
_refine_ls_R_factor_obs 0.0400
_refine_ls_shift/esd_max 0.0180
_refine_ls_structure_factor_coef F
_refine_ls_weighting_scheme sigma
_refine_ls_wR_factor_obs 0.0430
_cod_data_source_file ja016121w_2.cif
_cod_data_source_block master_file_afc7*.xtl
_cod_original_cell_volume 3643(1)
_cod_original_sg_symbol_H-M 'P 21 21 21 '
_cod_original_formula_sum 'C40 H41 O3 N2 P Fe'
_cod_database_code 4115634

loop_
_symmetry_equiv_pos_as_xyz
'   +x,   +y,   +z'
'1/2-x,   -y,1/2+z'
'1/2+x,1/2-y,   -z'
'   -x,1/2+y,1/2-z'

loop_
_atom_site_aniso_label
_atom_site_aniso_U_11
_atom_site_aniso_U_22
_atom_site_aniso_U_33
_atom_site_aniso_U_12
_atom_site_aniso_U_13
_atom_site_aniso_U_23
Fe 0.0454(3) 0.0664(4) 0.0516(3) -0.0080(3) -0.0042(3) 0.0109(3)
P 0.0585(7) 0.0694(8) 0.0566(8) 0.0148(7) 0.0016(7) 0.0013(7)
O1 0.066(2) 0.057(2) 0.075(2) 0.014(2) -0.010(2) -0.009(2)
O2 0.053(2) 0.053(2) 0.072(2) 0.006(2) 0.005(2) -0.012(2)
O3 0.090(2) 0.047(2) 0.048(2) 0.004(2) 0.005(2) 0.004(1)
N1 0.048(2) 0.065(2) 0.056(2) 0.003(2) -0.001(2) -0.013(2)
N2 0.098(4) 0.088(3) 0.065(3) 0.008(3) 0.013(3) -0.011(3)
C1 0.067(3) 0.070(3) 0.054(3) -0.012(3) -0.003(3) 0.012(2)
C2 0.054(4) 0.116(5) 0.067(3) -0.030(4) 0.001(3) 0.018(4)
C3 0.043(3) 0.121(5) 0.076(4) 0.001(3) 0.005(3) 0.004(4)
C4 0.053(3) 0.077(3) 0.064(3) 0.008(3) 0.003(3) -0.005(3)
C5 0.051(3) 0.058(3) 0.041(2) -0.004(2) 0.003(2) 0.004(2)
C6 0.053(3) 0.049(2) 0.039(2) 0.010(2) 0.000(2) 0.000(2)
C7 0.063(3) 0.081(4) 0.090(4) 0.023(3) -0.003(3) -0.003(3)
C8 0.051(3) 0.093(3) 0.066(3) 0.008(3) -0.009(3) -0.013(3)
C9 0.045(3) 0.111(5) 0.131(6) -0.003(3) -0.003(4) -0.003(5)
C10 0.092(5) 0.130(6) 0.148(7) -0.009(4) 0.033(5) 0.027(6)
C11 0.071(4) 0.139(6) 0.23(1) -0.025(5) 0.015(6) -0.031(8)
C12 0.060(3) 0.069(3) 0.059(3) -0.002(3) -0.016(3) 0.018(3)
C13 0.095(4) 0.070(3) 0.071(3) -0.020(4) -0.019(4) 0.024(3)
C14 0.064(4) 0.136(5) 0.062(3) -0.043(4) -0.008(3) 0.036(4)
C15 0.052(3) 0.107(4) 0.055(3) -0.005(3) 0.005(2) 0.014(3)
C16 0.043(3) 0.091(4) 0.043(2) 0.004(3) -0.003(2) 0.009(2)
C17 0.060(3) 0.044(2) 0.048(2) 0.000(2) -0.002(2) 0.000(2)
C18 0.074(3) 0.047(3) 0.067(3) 0.010(3) -0.007(3) -0.009(2)
C19 0.112(5) 0.033(2) 0.055(3) -0.005(3) -0.009(3) -0.005(2)
C20 0.079(3) 0.051(3) 0.039(2) -0.018(3) -0.005(2) -0.001(2)
C21 0.105(5) 0.077(4) 0.053(3) -0.045(4) -0.002(3) -0.006(3)
C22 0.089(4) 0.119(5) 0.071(4) -0.056(4) -0.004(4) -0.012(4)
C23 0.062(3) 0.120(5) 0.080(4) -0.024(3) 0.002(3) -0.014(4)
C24 0.058(3) 0.078(3) 0.065(3) -0.016(3) -0.006(2) -0.006(3)
C25 0.057(3) 0.057(3) 0.036(2) -0.014(2) -0.005(2) 0.003(2)
C26 0.053(3) 0.040(2) 0.037(2) 0.000(2) 0.002(2) 0.001(2)
C27 0.040(2) 0.039(2) 0.046(2) -0.004(2) 0.000(2) -0.002(2)
C28 0.034(2) 0.043(2) 0.052(3) 0.002(2) -0.002(2) -0.001(2)
C29 0.054(3) 0.049(3) 0.052(3) -0.005(2) -0.004(2) 0.003(2)
C30 0.071(3) 0.070(3) 0.054(3) -0.008(3) 0.000(3) 0.009(3)
C31 0.071(3) 0.091(4) 0.046(3) 0.002(3) -0.005(3) -0.008(3)
C32 0.055(3) 0.067(3) 0.058(3) 0.002(2) -0.006(3) -0.014(3)
C33 0.036(2) 0.056(3) 0.050(3) 0.002(2) -0.004(2) -0.006(2)
C34 0.067(3) 0.041(2) 0.069(3) 0.003(2) -0.008(3) -0.013(2)
C35 0.080(4) 0.040(2) 0.063(3) -0.002(3) -0.003(3) -0.001(2)
C36 0.054(3) 0.045(2) 0.052(3) -0.004(2) 0.000(2) 0.002(2)
C37 0.154(7) 0.131(6) 0.061(4) -0.007(6) 0.011(4) -0.022(4)
C38 0.175(8) 0.152(7) 0.086(5) 0.047(7) 0.024(6) 0.014(5)
C39 0.118(6) 0.129(6) 0.127(6) 0.041(5) 0.024(5) -0.038(5)
C40 0.167(9) 0.172(8) 0.19(1) 0.058(7) 0.088(8) -0.008(7)

loop_
_atom_site_label
_atom_site_fract_x
_atom_site_fract_y
_atom_site_fract_z
_atom_site_U_iso_or_equiv
_atom_site_thermal_displace_type
Fe 0.15945(5) 0.08289(3) 0.08730(5) 0.0545 Uij
P 0.23178(10) 0.20311(7) 0.2524(1) 0.0615 Uij
O1 -0.0564(2) 0.1603(2) -0.0298(3) 0.0662 Uij
O2 0.3458(2) 0.1733(1) 0.2445(2) 0.0592 Uij
O3 0.5081(3) 0.0635(1) 0.3214(2) 0.0619 Uij
N1 -0.0632(3) 0.0582(2) -0.1002(3) 0.0564 Uij
N2 0.2073(4) 0.2124(2) 0.3733(3) 0.0840 Uij
C1 0.1546(4) 0.1555(3) -0.0182(3) 0.0640 Uij
C2 0.2515(4) 0.1306(3) -0.0110(4) 0.0792 Uij
C3 0.2497(4) 0.0629(4) -0.0319(4) 0.0799 Uij
C4 0.1517(4) 0.0429(2) -0.0542(4) 0.0647 Uij
C5 0.0939(3) 0.1010(2) -0.0462(3) 0.0502 Uij
C6 -0.0120(3) 0.1031(2) -0.0602(3) 0.0472 Uij
C7 -0.1582(4) 0.1523(3) -0.0541(4) 0.0780 Uij
C8 -0.1648(3) 0.0825(3) -0.1010(4) 0.0703 Uij
C9 -0.2339(4) 0.0356(4) -0.0455(6) 0.0955 Uij
C10 -0.1989(5) 0.0175(4) 0.0571(7) 0.1231 Uij
C11 -0.2529(5) -0.0282(4) -0.1064(8) 0.1475 Uij
C12 0.2252(4) 0.0574(3) 0.2188(4) 0.0623 Uij
C13 0.1541(5) 0.0092(3) 0.1941(4) 0.0785 Uij
C14 0.0637(4) 0.0429(3) 0.1877(4) 0.0874 Uij
C15 0.0789(4) 0.1107(3) 0.2068(4) 0.0714 Uij
C16 0.1799(3) 0.1212(3) 0.2268(3) 0.0588 Uij
C17 0.4288(3) 0.2119(2) 0.2527(3) 0.0505 Uij
C18 0.4289(4) 0.2752(2) 0.2991(4) 0.0629 Uij
C19 0.5129(5) 0.3106(2) 0.3064(4) 0.0668 Uij
C20 0.6023(4) 0.2849(2) 0.2710(3) 0.0565 Uij
C21 0.6896(5) 0.3222(3) 0.2785(4) 0.0782 Uij
C22 0.7728(5) 0.2961(4) 0.2460(5) 0.0933 Uij
C23 0.7759(4) 0.2316(3) 0.2045(5) 0.0873 Uij
C24 0.6925(4) 0.1940(3) 0.1948(4) 0.0669 Uij
C25 0.6026(3) 0.2207(2) 0.2268(3) 0.0501 Uij
C26 0.5131(3) 0.1840(2) 0.2169(3) 0.0435 Uij
C27 0.5112(3) 0.1176(2) 0.1651(3) 0.0417 Uij
C28 0.5116(3) 0.1146(2) 0.0585(3) 0.0431 Uij
C29 0.5160(3) 0.1723(2) -0.0017(3) 0.0519 Uij
C30 0.5185(4) 0.1673(2) -0.1038(4) 0.0650 Uij
C31 0.5146(4) 0.1037(3) -0.1506(3) 0.0694 Uij
C32 0.5080(3) 0.0479(2) -0.0956(4) 0.0599 Uij
C33 0.5073(3) 0.0505(2) 0.0104(3) 0.0475 Uij
C34 0.5034(4) -0.0075(2) 0.0710(4) 0.0591 Uij
C35 0.5048(4) -0.0037(2) 0.1712(4) 0.0611 Uij
C36 0.5090(3) 0.0593(2) 0.2192(3) 0.0501 Uij
C37 0.2199(7) 0.1582(4) 0.4468(5) 0.1152 Uij
C38 0.3219(7) 0.1544(4) 0.4891(5) 0.1377 Uij
C39 0.1837(5) 0.2780(4) 0.4127(6) 0.1247 Uij
C40 0.0816(7) 0.2890(5) 0.4421(8) 0.1771 Uij
H1 0.1348 0.2013 -0.0072 0.0907 Uij
H2 0.3078 0.1564 0.0094 0.0907 Uij
H3 0.3056 0.0337 -0.0271 0.0907 Uij
H4 0.1303 -0.0014 -0.0704 0.0907 Uij
H5 -0.1783 0.1856 -0.1021 0.0907 Uij
H6 -0.1983 0.1560 0.0033 0.2086 Uij
H7 -0.1838 0.0885 -0.1752 0.0907 Uij
H8 -0.3019 0.0545 -0.0508 0.0907 Uij
H9 -0.1475 -0.0125 0.0526 0.0907 Uij
H10 -0.1802 0.0577 0.0903 0.0907 Uij
H11 -0.2527 -0.0021 0.0926 0.0907 Uij
H12 -0.3063 -0.0518 -0.0708 0.0907 Uij
H13 -0.2674 -0.0199 -0.1689 0.0907 Uij
H14 -0.1963 -0.0567 -0.0970 0.0907 Uij
H15 0.2940 0.0481 0.2278 0.0907 Uij
H16 0.1668 -0.0374 0.1828 0.0907 Uij
H17 0.0033 0.0214 0.1698 0.0907 Uij
H18 0.0292 0.1445 0.2065 0.0907 Uij
H19 0.3683 0.2941 0.3240 0.0907 Uij
H20 0.5107 0.3537 0.3369 0.0907 Uij
H21 0.6913 0.3656 0.3064 0.0907 Uij
H22 0.8327 0.3217 0.2471 0.0907 Uij
H23 0.8377 0.2136 0.1829 0.0907 Uij
H24 0.6855 0.1452 0.1761 0.0907 Uij
H25 0.5183 0.2160 0.0290 0.0907 Uij
H26 0.5235 0.2072 -0.1436 0.0907 Uij
H27 0.5149 0.1017 -0.2216 0.0907 Uij
H28 0.5039 0.0053 -0.1280 0.0907 Uij
H29 0.4989 -0.0504 0.0391 0.0907 Uij
H30 0.5030 -0.0432 0.2101 0.0907 Uij
H31 0.5248 0.0137 0.3441 0.0907 Uij
H32 0.2077 0.1170 0.4147 0.0907 Uij
H33 0.1762 0.1656 0.4994 0.1414 Uij
H34 0.3681 0.1479 0.4397 0.1698 Uij
H35 0.3354 0.1942 0.5268 0.1698 Uij
H36 0.3238 0.1169 0.5361 0.1698 Uij
H37 0.1979 0.3096 0.3603 0.1496 Uij
H38 0.2262 0.2855 0.4668 0.1496 Uij
H39 0.0850 0.3088 0.5105 0.1860 Uij
H40 0.0495 0.2482 0.4472 0.0907 Uij
H41 0.0523 0.3196 0.4005 0.1860 Uij

loop_
_atom_type_symbol
_atom_type_oxidation_number
_atom_type_number_in_cell
_atom_type_scat_dispersion_real
_atom_type_scat_dispersion_imag
_atom_type_scat_source
C 0 160 0.003 0.002 'International Tables'
H 0 164 0.000 0.000 'International Tables'
N 0 8 0.006 0.003 'International Tables'
O 0 12 0.011 0.006 'International Tables'
P 0 4 0.102 0.094 'International Tables'
Fe 0 4 0.346 0.844 'International Tables'

loop_
_geom_angle_atom_site_label_1
_geom_angle_atom_site_label_2
_geom_angle_atom_site_label_3
_geom_angle
_geom_angle_publ_flag
C(1) Fe C(2) 40.8(2) yes
C(1) Fe C(3) 67.5(2) yes
C(1) Fe C(4) 68.4(2) yes
C(1) Fe C(5) 41.0(2) yes
C(1) Fe C(12) 142.6(2) yes
C(1) Fe C(13) 176.1(3) yes
C(1) Fe C(14) 135.9(3) yes
C(1) Fe C(15) 109.8(2) yes
C(1) Fe C(16) 112.1(2) yes
C(2) Fe C(3) 39.1(2) yes
C(2) Fe C(4) 67.8(2) yes
C(2) Fe C(5) 68.1(2) yes
C(2) Fe C(12) 113.3(2) yes
C(2) Fe C(13) 143.0(3) yes
C(2) Fe C(14) 175.5(3) yes
C(2) Fe C(15) 135.7(3) yes
C(2) Fe C(16) 109.2(2) yes
C(3) Fe C(4) 40.8(2) yes
C(3) Fe C(5) 67.6(2) yes
C(3) Fe C(12) 110.7(2) yes
C(3) Fe C(13) 115.0(3) yes
C(3) Fe C(14) 145.3(3) yes
C(3) Fe C(15) 174.3(3) yes
C(3) Fe C(16) 134.4(2) yes
C(4) Fe C(5) 40.2(2) yes
C(4) Fe C(12) 136.0(2) yes
C(4) Fe C(13) 111.3(2) yes
C(4) Fe C(14) 114.9(2) yes
C(4) Fe C(15) 143.7(2) yes
C(4) Fe C(16) 175.0(2) yes
C(5) Fe C(12) 175.8(2) yes
C(5) Fe C(13) 136.4(2) yes
C(5) Fe C(14) 111.3(2) yes
C(5) Fe C(15) 113.9(2) yes
C(5) Fe C(16) 143.2(2) yes
C(12) Fe C(13) 40.2(2) yes
C(12) Fe C(14) 67.7(2) yes
C(12) Fe C(15) 68.2(2) yes
C(12) Fe C(16) 40.7(2) yes
C(13) Fe C(14) 40.4(2) yes
C(13) Fe C(15) 68.0(2) yes
C(13) Fe C(16) 68.5(2) yes
C(14) Fe C(15) 40.0(2) yes
C(14) Fe C(16) 68.4(2) yes
C(15) Fe C(16) 41.2(2) yes
O(2) P N(2) 106.8(2) yes
O(2) P C(16) 92.1(2) yes
N(2) P C(16) 101.8(2) yes
C(6) O(1) C(7) 106.0(4) yes
P O(2) C(17) 124.7(3) yes
C(6) N(1) C(8) 107.3(4) yes
P N(2) C(37) 123.1(4) yes
P N(2) C(39) 120.0(5) yes
C(37) N(2) C(39) 116.5(5) yes
Fe C(1) C(2) 70.9(3) yes
Fe C(1) C(5) 69.9(3) yes
C(2) C(1) C(5) 107.4(5) yes
Fe C(2) C(1) 68.3(3) yes
Fe C(2) C(3) 70.5(3) yes
C(1) C(2) C(3) 108.2(5) yes
Fe C(3) C(2) 70.4(3) yes
Fe C(3) C(4) 69.6(3) yes
C(2) C(3) C(4) 109.3(5) yes
Fe C(4) C(3) 69.6(3) yes
Fe C(4) C(5) 68.9(3) yes
C(3) C(4) C(5) 106.5(5) yes
Fe C(5) C(1) 69.2(3) yes
Fe C(5) C(4) 70.9(3) yes
Fe C(5) C(6) 123.8(3) yes
C(1) C(5) C(4) 108.6(4) yes
C(1) C(5) C(6) 126.4(4) yes
C(4) C(5) C(6) 124.9(4) yes
O(1) C(6) N(1) 118.4(4) yes
O(1) C(6) C(5) 115.6(4) yes
N(1) C(6) C(5) 126.0(4) yes
O(1) C(7) C(8) 104.5(4) yes
N(1) C(8) C(7) 103.8(4) yes
N(1) C(8) C(9) 112.5(4) yes
C(7) C(8) C(9) 113.2(5) yes
C(8) C(9) C(10) 113.2(5) yes
C(8) C(9) C(11) 110.8(6) yes
C(10) C(9) C(11) 110.0(7) yes
Fe C(12) C(13) 70.2(3) yes
Fe C(12) C(16) 69.5(3) yes
C(13) C(12) C(16) 109.0(4) yes
Fe C(13) C(12) 69.6(3) yes
Fe C(13) C(14) 69.5(3) yes
C(12) C(13) C(14) 107.4(5) yes
Fe C(14) C(13) 70.1(3) yes
Fe C(14) C(15) 69.2(3) yes
C(13) C(14) C(15) 108.6(5) yes
Fe C(15) C(14) 70.8(4) yes
Fe C(15) C(16) 70.0(3) yes
C(14) C(15) C(16) 108.8(5) yes
Fe C(16) P 124.3(2) yes
Fe C(16) C(12) 69.8(3) yes
Fe C(16) C(15) 68.9(3) yes
P C(16) C(12) 130.4(3) yes
P C(16) C(15) 123.3(4) yes
C(12) C(16) C(15) 106.3(5) yes
O(2) C(17) C(18) 122.4(4) yes
O(2) C(17) C(26) 116.4(4) yes
C(18) C(17) C(26) 121.2(4) yes
C(17) C(18) C(19) 119.9(5) yes
C(18) C(19) C(20) 121.8(4) yes
C(19) C(20) C(21) 121.5(4) yes
C(19) C(20) C(25) 118.2(4) yes
C(21) C(20) C(25) 120.3(5) yes
C(20) C(21) C(22) 120.0(5) yes
C(21) C(22) C(23) 121.0(5) yes
C(22) C(23) C(24) 120.8(5) yes
C(23) C(24) C(25) 119.7(5) yes
C(20) C(25) C(24) 118.2(4) yes
C(20) C(25) C(26) 119.9(4) yes
C(24) C(25) C(26) 122.0(4) yes
C(17) C(26) C(25) 119.0(4) yes
C(17) C(26) C(27) 120.4(4) yes
C(25) C(26) C(27) 120.6(4) yes
C(26) C(27) C(28) 120.0(4) yes
C(26) C(27) C(36) 120.5(3) yes
C(28) C(27) C(36) 119.5(4) yes
C(27) C(28) C(29) 122.6(4) yes
C(27) C(28) C(33) 119.1(4) yes
C(29) C(28) C(33) 118.3(4) yes
C(28) C(29) C(30) 120.9(4) yes
C(29) C(30) C(31) 120.3(5) yes
C(30) C(31) C(32) 120.3(4) yes
C(31) C(32) C(33) 121.4(4) yes
C(28) C(33) C(32) 118.8(4) yes
C(28) C(33) C(34) 118.2(4) yes
C(32) C(33) C(34) 123.0(4) yes
C(33) C(34) C(35) 121.8(4) yes
C(34) C(35) C(36) 120.4(4) yes
O(3) C(36) C(27) 118.4(4) yes
O(3) C(36) C(35) 120.6(4) yes
C(27) C(36) C(35) 121.0(4) yes
N(2) C(37) C(38) 113.4(7) yes
N(2) C(39) C(40) 116.4(7) yes

loop_
_geom_bond_atom_site_label_1
_geom_bond_atom_site_label_2
_geom_bond_distance
_geom_bond_publ_flag
Fe C(1) 2.020(4) yes
Fe C(2) 2.054(5) yes
Fe C(3) 2.055(6) yes
Fe C(4) 2.055(5) yes
Fe C(5) 2.030(4) yes
Fe C(12) 2.039(5) yes
Fe C(13) 2.047(5) yes
Fe C(14) 2.039(5) yes
Fe C(15) 2.019(5) yes
Fe C(16) 2.034(5) yes
P O(2) 1.675(3) yes
P N(2) 1.661(4) yes
P C(16) 1.811(5) yes
O(1) C(6) 1.351(5) yes
O(1) C(7) 1.441(6) yes
O(2) C(17) 1.376(5) yes
O(3) C(36) 1.369(5) yes
N(1) C(6) 1.257(5) yes
N(1) C(8) 1.474(6) yes
N(2) C(37) 1.468(9) yes
N(2) C(39) 1.445(8) yes
C(1) C(2) 1.421(7) yes
C(1) C(5) 1.416(6) yes
C(2) C(3) 1.374(8) yes
C(3) C(4) 1.432(7) yes
C(4) C(5) 1.405(6) yes
C(5) C(6) 1.463(6) yes
C(7) C(8) 1.526(7) yes
C(8) C(9) 1.522(8) yes
C(9) C(10) 1.50(1) yes
C(9) C(11) 1.530(10) yes
C(12) C(13) 1.406(7) yes
C(12) C(16) 1.417(6) yes
C(13) C(14) 1.411(8) yes
C(14) C(15) 1.389(8) yes
C(15) C(16) 1.425(7) yes
C(17) C(18) 1.403(6) yes
C(17) C(26) 1.367(6) yes
C(18) C(19) 1.353(7) yes
C(19) C(20) 1.408(7) yes
C(20) C(21) 1.412(7) yes
C(20) C(25) 1.408(6) yes
C(21) C(22) 1.325(8) yes
C(22) C(23) 1.398(8) yes
C(23) C(24) 1.373(7) yes
C(24) C(25) 1.407(6) yes
C(25) C(26) 1.432(6) yes
C(26) C(27) 1.493(5) yes
C(27) C(28) 1.426(6) yes
C(27) C(36) 1.367(5) yes
C(28) C(29) 1.403(6) yes
C(28) C(33) 1.430(5) yes
C(29) C(30) 1.370(6) yes
C(30) C(31) 1.413(7) yes
C(31) C(32) 1.334(7) yes
C(32) C(33) 1.418(7) yes
C(33) C(34) 1.411(6) yes
C(34) C(35) 1.341(7) yes
C(35) C(36) 1.409(6) yes
C(37) C(38) 1.51(1) yes
C(39) C(40) 1.468(10) yes
